data_7160005
loop_
_publ_author_name
'Lalji, Ram Sunil Kumar'
'Monika, ?'
'Gupta, Mohit'
'Kumar, Sandeep'
'Butcher, Ray J.'
'Singh, Brajendra Kumar'

_publ_section_title
;
 Expedient, regioselective C-H chalcogenation of
 3,4-dihydro-1,4-benzoxazines using a palladium-copper catalyst.
;
_journal_issue 28
_journal_name_full 'Organic &amp; biomolecular chemistry'
_journal_page_first 5809
_journal_page_last 5815
_journal_paper_doi 10.1039/d4ob00524d
_journal_volume 22
_journal_year 2024
_chemical_absolute_configuration unk
_chemical_formula_moiety 'C18 H13 Br N4 O3 Se'
_chemical_formula_sum 'C18 H13 Br N4 O3 Se'
_chemical_formula_weight 492.19
_space_group_crystal_system orthorhombic
_space_group_IT_number 19
_space_group_name_Hall 'P 2ac 2ab'
_space_group_name_H-M_alt 'P 21 21 21'
_atom_sites_solution_hydrogens geom
_atom_sites_solution_primary dual
_atom_sites_solution_secondary difmap
_audit_creation_method SHELXL-2019/3
_audit_update_record
;
2023-10-08 deposited with the CCDC.	2024-03-31 downloaded from the CCDC.
;
_cell_angle_alpha 90
_cell_angle_beta 90
_cell_angle_gamma 90
_cell_formula_units_Z 4
_cell_length_a 6.0959(3)
_cell_length_b 14.8987(6)
_cell_length_c 19.7130(7)
_cell_measurement_reflns_used 5579
_cell_measurement_temperature 110(2)
_cell_measurement_theta_max 29.7640
_cell_measurement_theta_min 3.4270
_cell_volume 1790.35(13)
_computing_cell_refinement 'CrysAlisPro 1.171.42.69a (Rigaku OD, 2022)'
_computing_data_collection 'CrysAlisPro 1.171.42.69a (Rigaku OD, 2022)'
_computing_data_reduction 'CrysAlisPro 1.171.42.69a (Rigaku OD, 2022)'
_computing_molecular_graphics SHELXTL
_computing_publication_material SHELXTL
_computing_structure_refinement 'SHELXL-2019/2 (Sheldrick, 2019)'
_computing_structure_solution SHELXT
_diffrn_ambient_temperature 110(2)
_diffrn_detector_area_resol_mean 10.0000
_diffrn_measured_fraction_theta_full 0.995
_diffrn_measured_fraction_theta_max 0.820
_diffrn_measurement_device_type 'XtaLAB Synergy, Single source at home/near, HyP'
_diffrn_measurement_method '\w scans'
_diffrn_radiation_type MoK\a
_diffrn_radiation_wavelength 0.71073
_diffrn_reflns_av_R_equivalents 0.0442
_diffrn_reflns_av_unetI/netI 0.0540
_diffrn_reflns_Laue_measured_fraction_full 0.995
_diffrn_reflns_Laue_measured_fraction_max 0.820
_diffrn_reflns_limit_h_max 8
_diffrn_reflns_limit_h_min -6
_diffrn_reflns_limit_k_max 21
_diffrn_reflns_limit_k_min -19
_diffrn_reflns_limit_l_max 22
_diffrn_reflns_limit_l_min -26
_diffrn_reflns_number 11746
_diffrn_reflns_point_group_measured_fraction_full 0.993
_diffrn_reflns_point_group_measured_fraction_max 0.771
_diffrn_reflns_theta_full 25.242
_diffrn_reflns_theta_max 30.832
_diffrn_reflns_theta_min 3.389
_diffrn_source 'micro-focus sealed X-ray tube'
_exptl_absorpt_coefficient_mu 4.357
_exptl_absorpt_correction_T_max 1.00000
_exptl_absorpt_correction_T_min 0.77723
_exptl_absorpt_correction_type multi-scan
_exptl_absorpt_process_details
;
CrysAlisPro 1.171.42.69a (Rigaku Oxford Diffraction, 2022)
Empirical absorption correction using spherical harmonics,
implemented in SCALE3 ABSPACK scaling algorithm.
;
_exptl_crystal_colour 'pale yellow'
_exptl_crystal_density_diffrn 1.826
_exptl_crystal_description needle
_exptl_crystal_F_000 968
_exptl_crystal_size_max 0.331
_exptl_crystal_size_mid 0.070
_exptl_crystal_size_min 0.044
_refine_diff_density_max 1.651
_refine_diff_density_min -1.585
_refine_diff_density_rms 0.189
_refine_ls_abs_structure_details
;
 Refined as an inversion twin.
;
_refine_ls_abs_structure_Flack 0.52(4)
_refine_ls_extinction_method none
_refine_ls_goodness_of_fit_ref 1.059
_refine_ls_hydrogen_treatment constr
_refine_ls_matrix_type full
_refine_ls_number_parameters 417
_refine_ls_number_reflns 4337
_refine_ls_number_restraints 956
_refine_ls_restrained_S_all 0.991
_refine_ls_R_factor_all 0.0800
_refine_ls_R_factor_gt 0.0710
_refine_ls_shift/su_max 0.000
_refine_ls_shift/su_mean 0.000
_refine_ls_structure_factor_coef Fsqd
_refine_ls_weighting_details 'w=1/[\s^2^(Fo^2^)+(0.0925P)^2^+14.7041P] where P=(Fo^2^+2Fc^2^)/3'
_refine_ls_weighting_scheme calc
_refine_ls_wR_factor_gt 0.1816
_refine_ls_wR_factor_ref 0.1869
_reflns_Friedel_coverage 0.647
_reflns_Friedel_fraction_full 0.989
_reflns_Friedel_fraction_max 0.705
_reflns_number_gt 3813
_reflns_number_total 4337
_reflns_threshold_expression 'I > 2\s(I)'
_cod_data_source_file d4ob00524d2.cif
_cod_data_source_block 5h
_cod_depositor_comments 'Adding full bibliography for 7160005.cif.'
_cod_database_code 7160005
_shelx_shelxl_version_number 2019/3
_shelx_space_group_comment
;
The symmetry employed for this shelxl refinement is uniquely defined
by the following loop, which should always be used as a source of
symmetry information in preference to the above space-group names.
They are only intended as comments.
;

loop_
_space_group_symop_operation_xyz
'x, y, z'
'-x+1/2, -y, z+1/2'
'-x, y+1/2, -z+1/2'
'x+1/2, -y+1/2, -z'

loop_
_atom_site_label
_atom_site_type_symbol
_atom_site_fract_x
_atom_site_fract_y
_atom_site_fract_z
_atom_site_U_iso_or_equiv
_atom_site_adp_type
_atom_site_occupancy
_atom_site_site_symmetry_order
_atom_site_calc_flag
_atom_site_refinement_flags_posn
_atom_site_refinement_flags_adp
_atom_site_refinement_flags_occupancy
_atom_site_disorder_assembly
_atom_site_disorder_group
Se1 Se 0.6355(2) 0.42147(8) 0.45017(7) 0.0125(3) Uani 0.719(3) 1 d D U P A 1
Br1 Br 1.2855(4) 0.26011(17) 0.68745(12) 0.0184(5) Uani 0.719(3) 1 d D U P A 1
O2 O 0.731(2) 0.7823(9) 0.6248(9) 0.013(3) Uani 0.719(3) 1 d D U P A 1
O3 O 0.717(2) 0.6449(11) 0.6615(6) 0.016(2) Uani 0.719(3) 1 d D U P A 1
N4 N 0.723(2) 0.7000(9) 0.6152(5) 0.0126(19) Uani 0.719(3) 1 d D U P A 1
C1 C 0.8344(12) 0.3768(5) 0.5184(3) 0.0135(13) Uani 0.719(3) 1 d DG U P A 1
C2 C 0.7620(11) 0.3079(5) 0.5604(4) 0.0132(15) Uani 0.719(3) 1 d DG U P A 1
H2A H 0.618489 0.284095 0.554861 0.016 Uiso 0.719(3) 1 calc R U P A 1
C3 C 0.8995(14) 0.2738(5) 0.6104(4) 0.0184(16) Uani 0.719(3) 1 d DG U P A 1
H3A H 0.849936 0.226695 0.639039 0.022 Uiso 0.719(3) 1 calc R U P A 1
C4 C 1.1094(13) 0.3086(5) 0.6184(4) 0.0152(15) Uani 0.719(3) 1 d DG U P A 1
C5 C 1.1819(10) 0.3775(5) 0.5765(4) 0.0140(17) Uani 0.719(3) 1 d DG U P A 1
H5A H 1.325374 0.401261 0.582032 0.017 Uiso 0.719(3) 1 calc R U P A 1
C6 C 1.0444(13) 0.4116(5) 0.5265(4) 0.0131(15) Uani 0.719(3) 1 d DG U P A 1
H6A H 1.093930 0.458662 0.497853 0.016 Uiso 0.719(3) 1 calc R U P A 1
C7 C 0.6677(14) 0.5478(4) 0.4673(3) 0.0115(14) Uani 0.719(3) 1 d DG U P A 1
C8 C 0.6834(14) 0.5782(5) 0.5338(3) 0.0118(15) Uani 0.719(3) 1 d DG U P A 1
H8A H 0.673273 0.536913 0.570334 0.014 Uiso 0.719(3) 1 calc R U P A 1
C9 C 0.7137(15) 0.6691(5) 0.5467(3) 0.0122(15) Uani 0.719(3) 1 d DG U P A 1
C10 C 0.7285(14) 0.7295(4) 0.4932(4) 0.0114(15) Uani 0.719(3) 1 d DG U P A 1
H10A H 0.749222 0.791622 0.502057 0.014 Uiso 0.719(3) 1 calc R U P A 1
C11 C 0.7128(15) 0.6991(4) 0.4267(3) 0.0109(14) Uani 0.719(3) 1 d DG U P A 1
C14 C 0.6825(15) 0.6082(5) 0.4138(3) 0.0119(13) Uani 0.719(3) 1 d DG U P A 1
O1 O 0.7300(18) 0.7636(7) 0.3784(5) 0.0116(16) Uani 0.719(3) 1 d D U P A 1
C12 C 0.745(2) 0.7357(8) 0.3069(6) 0.0137(17) Uani 0.719(3) 1 d D U P A 1
H12A H 0.859028 0.771973 0.283912 0.016 Uiso 0.719(3) 1 calc R U P A 1
H12B H 0.603298 0.747610 0.284187 0.016 Uiso 0.719(3) 1 calc R U P A 1
C13 C 0.800(2) 0.6399(8) 0.2999(6) 0.0130(15) Uani 0.719(3) 1 d D U P A 1
H13A H 0.957139 0.631241 0.310216 0.016 Uiso 0.719(3) 1 calc R U P A 1
H13B H 0.774875 0.621309 0.252320 0.016 Uiso 0.719(3) 1 calc R U P A 1
N1 N 0.6685(16) 0.5818(7) 0.3451(5) 0.0126(13) Uani 0.719(3) 1 d D U P A 1
C15 C 0.5018(11) 0.5375(5) 0.3199(4) 0.0134(15) Uani 0.719(3) 1 d DG U P A 1
N2 N 0.3319(12) 0.5096(5) 0.3620(3) 0.0130(17) Uani 0.719(3) 1 d DG U P A 1
C16 C 0.1500(11) 0.4666(6) 0.3345(4) 0.0166(19) Uani 0.719(3) 1 d DG U P A 1
H16A H 0.033881 0.447555 0.363255 0.020 Uiso 0.719(3) 1 calc R U P A 1
C17 C 0.1380(12) 0.4516(6) 0.2650(4) 0.0186(19) Uani 0.719(3) 1 d DG U P A 1
H17A H 0.013659 0.422221 0.246274 0.022 Uiso 0.719(3) 1 calc R U P A 1
C18 C 0.3079(14) 0.4795(6) 0.2230(3) 0.020(2) Uani 0.719(3) 1 d DG U P A 1
H18A H 0.299665 0.469201 0.175509 0.024 Uiso 0.719(3) 1 calc R U P A 1
N3 N 0.4898(12) 0.5224(6) 0.2505(3) 0.0168(17) Uani 0.719(3) 1 d DG U P A 1
Se1A Se 0.8593(6) 0.4202(2) 0.44860(18) 0.0192(9) Uani 0.281(3) 1 d D U P A 2
Br1A Br 1.2009(11) 0.2624(5) 0.6879(4) 0.0294(16) Uani 0.281(3) 1 d D U P A 2
O2A O 0.779(8) 0.779(2) 0.625(3) 0.015(4) Uani 0.281(3) 1 d D U P A 2
O3A O 0.782(6) 0.640(3) 0.6592(16) 0.014(4) Uani 0.281(3) 1 d D U P A 2
N4A N 0.770(7) 0.697(2) 0.6149(12) 0.013(2) Uani 0.281(3) 1 d D U P A 2
C1A C 0.716(3) 0.3890(12) 0.5370(7) 0.0186(17) Uani 0.281(3) 1 d DG U P A 2
C2A C 0.739(4) 0.2968(11) 0.5452(9) 0.0176(18) Uani 0.281(3) 1 d DG U P A 2
H2AA H 0.669746 0.256939 0.514155 0.021 Uiso 0.281(3) 1 calc R U P A 2
C3A C 0.862(4) 0.2629(10) 0.5987(11) 0.0194(19) Uani 0.281(3) 1 d DG U P A 2
H3AA H 0.877122 0.199922 0.604272 0.023 Uiso 0.281(3) 1 calc R U P A 2
C4A C 0.962(4) 0.3213(14) 0.6441(10) 0.022(2) Uani 0.281(3) 1 d DG U P A 2
C5A C 0.940(4) 0.4135(13) 0.6359(10) 0.022(2) Uani 0.281(3) 1 d DG U P A 2
H5AA H 1.008732 0.453370 0.666908 0.026 Uiso 0.281(3) 1 calc R U P A 2
C6A C 0.817(4) 0.4474(10) 0.5824(10) 0.020(2) Uani 0.281(3) 1 d DG U P A 2
H6AA H 0.801356 0.510388 0.576791 0.025 Uiso 0.281(3) 1 calc R U P A 2
C7A C 0.833(4) 0.5472(8) 0.4661(8) 0.0137(16) Uani 0.281(3) 1 d DG U P A 2
C8A C 0.808(4) 0.5766(11) 0.5326(7) 0.0126(18) Uani 0.281(3) 1 d DG U P A 2
H8AA H 0.813755 0.534788 0.568899 0.015 Uiso 0.281(3) 1 calc R U P A 2
C9A C 0.773(4) 0.6671(13) 0.5458(7) 0.0123(17) Uani 0.281(3) 1 d DG U P A 2
C10A C 0.764(4) 0.7283(9) 0.4927(10) 0.0116(18) Uani 0.281(3) 1 d DG U P A 2
H10B H 0.739993 0.790133 0.501760 0.014 Uiso 0.281(3) 1 calc R U P A 2
C11A C 0.789(4) 0.6989(10) 0.4262(9) 0.0115(16) Uani 0.281(3) 1 d DG U P A 2
C14A C 0.824(4) 0.6084(10) 0.4129(7) 0.0122(15) Uani 0.281(3) 1 d DG U P A 2
O1A O 0.776(5) 0.7623(16) 0.3768(12) 0.0117(19) Uani 0.281(3) 1 d D U P A 2
C12A C 0.691(6) 0.7346(18) 0.3097(14) 0.0128(19) Uani 0.281(3) 1 d D U P A 2
H12C H 0.537901 0.755832 0.305057 0.015 Uiso 0.281(3) 1 calc R U P A 2
H12D H 0.779324 0.764153 0.273975 0.015 Uiso 0.281(3) 1 calc R U P A 2
C13A C 0.696(5) 0.6376(17) 0.2989(14) 0.0134(17) Uani 0.281(3) 1 d D U P A 2
H13C H 0.749345 0.627218 0.252091 0.016 Uiso 0.281(3) 1 calc R U P A 2
H13D H 0.543184 0.615790 0.300793 0.016 Uiso 0.281(3) 1 calc R U P A 2
N1A N 0.827(4) 0.5802(16) 0.3440(9) 0.0140(16) Uani 0.281(3) 1 d D U P A 2
C15A C 0.998(3) 0.5366(15) 0.3189(9) 0.017(2) Uani 0.281(3) 1 d DG U P A 2
N2A N 1.008(3) 0.5237(16) 0.2491(9) 0.020(3) Uani 0.281(3) 1 d DG U P A 2
C16A C 1.188(4) 0.4811(18) 0.2204(8) 0.022(3) Uani 0.281(3) 1 d DG U P A 2
H16B H 1.194685 0.472233 0.172689 0.026 Uiso 0.281(3) 1 calc R U P A 2
C17A C 1.359(3) 0.4514(17) 0.2614(11) 0.023(4) Uani 0.281(3) 1 d DG U P A 2
H17B H 1.481940 0.422249 0.241774 0.028 Uiso 0.281(3) 1 calc R U P A 2
C18A C 1.349(3) 0.4643(17) 0.3312(10) 0.022(3) Uani 0.281(3) 1 d DG U P A 2
H18B H 1.465614 0.443980 0.359226 0.026 Uiso 0.281(3) 1 calc R U P A 2
N3A N 1.169(3) 0.5069(16) 0.3599(7) 0.019(3) Uani 0.281(3) 1 d DG U P A 2

loop_
_atom_site_aniso_label
_atom_site_aniso_U_11
_atom_site_aniso_U_22
_atom_site_aniso_U_33
_atom_site_aniso_U_23
_atom_site_aniso_U_13
_atom_site_aniso_U_12
Se1 0.0184(6) 0.0077(5) 0.0115(6) 0.0004(5) -0.0032(5) -0.0029(5)
Br1 0.0215(12) 0.0231(8) 0.0105(7) 0.0033(6) -0.0049(9) 0.0111(10)
O2 0.006(6) 0.017(3) 0.016(4) -0.006(3) 0.001(5) -0.003(4)
O3 0.015(6) 0.022(4) 0.009(3) 0.002(3) 0.003(4) 0.001(5)
N4 0.012(5) 0.015(3) 0.011(3) -0.002(2) 0.002(3) -0.001(4)
C1 0.022(3) 0.011(2) 0.008(3) -0.002(2) 0.001(2) 0.001(2)
C2 0.023(3) 0.009(3) 0.008(3) -0.005(2) -0.003(3) -0.001(3)
C3 0.027(3) 0.014(3) 0.015(3) -0.002(3) -0.005(3) 0.000(3)
C4 0.024(3) 0.012(3) 0.010(3) 0.000(3) -0.003(3) 0.003(3)
C5 0.028(4) 0.009(3) 0.005(3) -0.002(3) -0.004(3) 0.001(3)
C6 0.024(3) 0.009(3) 0.007(3) -0.001(3) -0.002(3) 0.000(3)
C7 0.014(3) 0.010(2) 0.010(2) 0.000(2) -0.001(3) -0.003(3)
C8 0.015(3) 0.012(3) 0.009(3) 0.001(2) 0.000(3) -0.002(3)
C9 0.012(4) 0.013(2) 0.011(2) -0.001(2) -0.001(3) -0.004(3)
C10 0.011(4) 0.011(3) 0.012(2) -0.001(2) 0.001(3) -0.004(3)
C11 0.012(3) 0.009(2) 0.011(2) 0.001(2) 0.002(3) -0.001(3)
C14 0.014(3) 0.011(2) 0.010(2) 0.001(2) -0.001(3) -0.001(3)
O1 0.014(4) 0.010(2) 0.011(2) 0.001(2) 0.003(3) -0.004(3)
C12 0.016(4) 0.014(3) 0.011(3) 0.001(3) 0.003(3) -0.005(3)
C13 0.015(3) 0.014(3) 0.011(3) 0.001(2) 0.002(3) -0.002(3)
N1 0.016(3) 0.011(2) 0.010(2) 0.001(2) -0.001(2) -0.002(3)
C15 0.019(3) 0.011(3) 0.010(3) 0.003(3) -0.001(3) -0.001(3)
N2 0.015(4) 0.010(4) 0.014(3) 0.001(3) -0.003(3) -0.001(3)
C16 0.022(4) 0.009(4) 0.019(4) -0.002(4) -0.004(4) -0.002(4)
C17 0.026(4) 0.010(4) 0.020(4) -0.005(4) -0.008(4) -0.005(4)
C18 0.029(5) 0.014(4) 0.016(4) -0.002(4) -0.007(4) -0.007(4)
N3 0.026(4) 0.014(4) 0.010(3) -0.002(3) -0.005(3) -0.004(3)
Se1A 0.0278(17) 0.0155(14) 0.0144(15) 0.0036(14) 0.0036(14) 0.0046(13)
Br1A 0.025(3) 0.037(3) 0.026(2) 0.004(2) 0.002(3) 0.006(3)
O2A 0.012(9) 0.017(5) 0.015(7) -0.005(5) 0.002(8) -0.002(7)
O3A 0.012(9) 0.021(6) 0.010(5) 0.000(5) 0.003(7) 0.001(8)
N4A 0.012(5) 0.016(3) 0.011(3) -0.001(3) 0.002(4) -0.002(4)
C1A 0.027(4) 0.014(3) 0.015(3) -0.001(3) 0.000(3) -0.001(3)
C2A 0.026(4) 0.013(3) 0.014(4) -0.001(3) -0.001(3) 0.000(3)
C3A 0.029(4) 0.014(3) 0.016(4) -0.002(3) -0.002(3) 0.001(3)
C4A 0.031(4) 0.019(4) 0.018(4) -0.001(3) -0.003(3) 0.001(4)
C5A 0.032(4) 0.018(4) 0.016(4) -0.002(4) -0.003(4) -0.001(4)
C6A 0.029(4) 0.017(4) 0.016(3) -0.002(3) -0.001(4) -0.001(4)
C7A 0.017(3) 0.013(3) 0.011(3) 0.001(3) 0.001(3) -0.001(3)
C8A 0.013(4) 0.013(3) 0.011(3) 0.000(3) 0.001(4) -0.003(4)
C9A 0.012(4) 0.013(3) 0.011(3) -0.001(2) 0.002(3) -0.003(3)
C10A 0.012(4) 0.011(3) 0.012(3) 0.000(3) 0.001(3) -0.004(4)
C11A 0.012(4) 0.011(3) 0.011(3) 0.001(2) 0.001(3) -0.003(3)
C14A 0.014(3) 0.012(2) 0.011(3) 0.001(2) 0.000(3) -0.002(3)
O1A 0.014(4) 0.010(3) 0.011(3) 0.001(3) 0.003(3) -0.003(3)
C12A 0.015(4) 0.012(3) 0.011(3) 0.000(3) 0.003(3) -0.004(4)
C13A 0.017(4) 0.012(3) 0.011(3) 0.002(3) 0.000(3) -0.003(3)
N1A 0.017(3) 0.014(3) 0.012(3) 0.000(3) 0.000(3) -0.001(3)
C15A 0.019(4) 0.017(4) 0.015(4) 0.001(4) 0.002(4) 0.000(4)
N2A 0.022(6) 0.022(6) 0.015(5) 0.002(6) 0.004(5) 0.002(6)
C16A 0.021(7) 0.025(7) 0.020(6) 0.002(7) 0.006(6) 0.002(7)
C17A 0.022(7) 0.026(7) 0.022(7) 0.002(7) 0.005(6) 0.002(6)
C18A 0.020(6) 0.025(7) 0.021(7) 0.004(7) 0.004(6) 0.001(6)
N3A 0.018(6) 0.022(7) 0.018(6) 0.005(6) 0.002(5) 0.000(5)

loop_
_atom_type_symbol
_atom_type_description
_atom_type_scat_dispersion_real
_atom_type_scat_dispersion_imag
_atom_type_scat_source
C C 0.0033 0.0016 'International Tables Vol C Tables 4.2.6.8 and 6.1.1.4'
H H 0.0000 0.0000 'International Tables Vol C Tables 4.2.6.8 and 6.1.1.4'
N N 0.0061 0.0033 'International Tables Vol C Tables 4.2.6.8 and 6.1.1.4'
O O 0.0106 0.0060 'International Tables Vol C Tables 4.2.6.8 and 6.1.1.4'
Se Se -0.0929 2.2259 'International Tables Vol C Tables 4.2.6.8 and 6.1.1.4'
Br Br -0.2901 2.4595 'International Tables Vol C Tables 4.2.6.8 and 6.1.1.4'

loop_
_geom_angle_atom_site_label_1
_geom_angle_atom_site_label_2
_geom_angle_atom_site_label_3
_geom_angle
_geom_angle_site_symmetry_1
_geom_angle_site_symmetry_3
_geom_angle_publ_flag
C7 Se1 C1 98.7(3) . . ?
O3 N4 O2 123.1(12) . . ?
O3 N4 C9 119.1(11) . . ?
O2 N4 C9 117.8(11) . . ?
C2 C1 C6 120.0 . . ?
C2 C1 Se1 118.0(4) . . ?
C6 C1 Se1 122.0(4) . . ?
C1 C2 C3 120.0 . . ?
C1 C2 H2A 120.0 . . ?
C3 C2 H2A 120.0 . . ?
C4 C3 C2 120.0 . . ?
C4 C3 H3A 120.0 . . ?
C2 C3 H3A 120.0 . . ?
C5 C4 C3 120.0 . . ?
C5 C4 Br1 122.2(4) . . ?
C3 C4 Br1 117.8(4) . . ?
C6 C5 C4 120.0 . . ?
C6 C5 H5A 120.0 . . ?
C4 C5 H5A 120.0 . . ?
C5 C6 C1 120.0 . . ?
C5 C6 H6A 120.0 . . ?
C1 C6 H6A 120.0 . . ?
C8 C7 C14 120.0 . . ?
C8 C7 Se1 119.4(4) . . ?
C14 C7 Se1 120.5(4) . . ?
C7 C8 C9 120.0 . . ?
C7 C8 H8A 120.0 . . ?
C9 C8 H8A 120.0 . . ?
C10 C9 C8 120.0 . . ?
C10 C9 N4 120.4(7) . . ?
C8 C9 N4 119.6(7) . . ?
C9 C10 C11 120.0 . . ?
C9 C10 H10A 120.0 . . ?
C11 C10 H10A 120.0 . . ?
O1 C11 C14 124.8(6) . . ?
O1 C11 C10 115.2(6) . . ?
C14 C11 C10 120.0 . . ?
C11 C14 C7 120.0 . . ?
C11 C14 N1 117.1(6) . . ?
C7 C14 N1 122.9(6) . . ?
C11 O1 C12 118.5(9) . . ?
O1 C12 C13 112.2(10) . . ?
O1 C12 H12A 109.2 . . ?
C13 C12 H12A 109.2 . . ?
O1 C12 H12B 109.2 . . ?
C13 C12 H12B 109.2 . . ?
H12A C12 H12B 107.9 . . ?
C12 C13 N1 112.9(10) . . ?
C12 C13 H13A 109.0 . . ?
N1 C13 H13A 109.0 . . ?
C12 C13 H13B 109.0 . . ?
N1 C13 H13B 109.0 . . ?
H13A C13 H13B 107.8 . . ?
C15 N1 C14 123.3(8) . . ?
C15 N1 C13 119.2(9) . . ?
C14 N1 C13 112.5(9) . . ?
N1 C15 N2 120.2(7) . . ?
N1 C15 N3 119.7(7) . . ?
N2 C15 N3 120.0 . . ?
C16 N2 C15 120.0 . . ?
N2 C16 C17 120.0 . . ?
N2 C16 H16A 120.0 . . ?
C17 C16 H16A 120.0 . . ?
C18 C17 C16 120.0 . . ?
C18 C17 H17A 120.0 . . ?
C16 C17 H17A 120.0 . . ?
C17 C18 N3 120.0 . . ?
C17 C18 H18A 120.0 . . ?
N3 C18 H18A 120.0 . . ?
C18 N3 C15 120.0 . . ?
C7A Se1A C1A 92.1(7) . . ?
O3A N4A O2A 125(3) . . ?
O3A N4A C9A 117(2) . . ?
O2A N4A C9A 118(3) . . ?
C2A C1A C6A 120.0 . . ?
C2A C1A Se1A 106.7(11) . . ?
C6A C1A Se1A 102.8(10) . . ?
C3A C2A C1A 120.0 . . ?
C3A C2A H2AA 120.0 . . ?
C1A C2A H2AA 120.0 . . ?
C2A C3A C4A 120.0 . . ?
C2A C3A H3AA 120.0 . . ?
C4A C3A H3AA 120.0 . . ?
C5A C4A C3A 120.0 . . ?
C5A C4A Br1A 125.7(12) . . ?
C3A C4A Br1A 109.9(12) . . ?
C4A C5A C6A 120.0 . . ?
C4A C5A H5AA 120.0 . . ?
C6A C5A H5AA 120.0 . . ?
C5A C6A C1A 120.0 . . ?
C5A C6A H6AA 120.0 . . ?
C1A C6A H6AA 120.0 . . ?
C8A C7A C14A 120.0 . . ?
C8A C7A Se1A 119.1(9) . . ?
C14A C7A Se1A 120.7(9) . . ?
C7A C8A C9A 120.0 . . ?
C7A C8A H8AA 120.0 . . ?
C9A C8A H8AA 120.0 . . ?
C10A C9A C8A 120.0 . . ?
C10A C9A N4A 120.6(15) . . ?
C8A C9A N4A 119.1(15) . . ?
C9A C10A C11A 120.0 . . ?
C9A C10A H10B 120.0 . . ?
C11A C10A H10B 120.0 . . ?
O1A C11A C14A 123.2(15) . . ?
O1A C11A C10A 116.7(15) . . ?
C14A C11A C10A 120.0 . . ?
C11A C14A C7A 120.0 . . ?
C11A C14A N1A 117.9(13) . . ?
C7A C14A N1A 121.8(13) . . ?
C11A O1A C12A 118(2) . . ?
C13A C12A O1A 113(2) . . ?
C13A C12A H12C 108.9 . . ?
O1A C12A H12C 108.9 . . ?
C13A C12A H12D 108.9 . . ?
O1A C12A H12D 108.9 . . ?
H12C C12A H12D 107.7 . . ?
C12A C13A N1A 120(2) . . ?
C12A C13A H13C 107.3 . . ?
N1A C13A H13C 107.3 . . ?
C12A C13A H13D 107.3 . . ?
N1A C13A H13D 107.3 . . ?
H13C C13A H13D 106.9 . . ?
C15A N1A C14A 120.8(18) . . ?
C15A N1A C13A 119(2) . . ?
C14A N1A C13A 113.6(17) . . ?
N1A C15A N2A 118.1(15) . . ?
N1A C15A N3A 121.9(15) . . ?
N2A C15A N3A 120.0 . . ?
C16A N2A C15A 120.0 . . ?
N2A C16A C17A 120.0 . . ?
N2A C16A H16B 120.0 . . ?
C17A C16A H16B 120.0 . . ?
C16A C17A C18A 120.0 . . ?
C16A C17A H17B 120.0 . . ?
C18A C17A H17B 120.0 . . ?
N3A C18A C17A 120.0 . . ?
N3A C18A H18B 120.0 . . ?
C17A C18A H18B 120.0 . . ?
C18A N3A C15A 120.0 . . ?

loop_
_geom_bond_atom_site_label_1
_geom_bond_atom_site_label_2
_geom_bond_distance
_geom_bond_site_symmetry_2
_geom_bond_publ_flag
Se1 C7 1.922(5) . ?
Se1 C1 1.930(5) . ?
Br1 C4 1.877(5) . ?
O2 N4 1.242(12) . ?
O3 N4 1.229(12) . ?
N4 C9 1.427(10) . ?
C1 C2 1.3900 . ?
C1 C6 1.3900 . ?
C2 C3 1.3900 . ?
C2 H2A 0.9500 . ?
C3 C4 1.3900 . ?
C3 H3A 0.9500 . ?
C4 C5 1.3900 . ?
C5 C6 1.3900 . ?
C5 H5A 0.9500 . ?
C6 H6A 0.9500 . ?
C7 C8 1.3900 . ?
C7 C14 1.3900 . ?
C8 C9 1.3900 . ?
C8 H8A 0.9500 . ?
C9 C10 1.3900 . ?
C10 C11 1.3900 . ?
C10 H10A 0.9500 . ?
C11 O1 1.357(9) . ?
C11 C14 1.3900 . ?
C14 N1 1.413(10) . ?
O1 C12 1.472(12) . ?
C12 C13 1.472(15) . ?
C12 H12A 0.9900 . ?
C12 H12B 0.9900 . ?
C13 N1 1.476(14) . ?
C13 H13A 0.9900 . ?
C13 H13B 0.9900 . ?
N1 C15 1.310(10) . ?
C15 N2 1.3900 . ?
C15 N3 1.3900 . ?
N2 C16 1.3900 . ?
C16 C17 1.3900 . ?
C16 H16A 0.9500 . ?
C17 C18 1.3900 . ?
C17 H17A 0.9500 . ?
C18 N3 1.3900 . ?
C18 H18A 0.9500 . ?
Se1A C7A 1.930(12) . ?
Se1A C1A 2.004(17) . ?
Br1A C4A 1.905(15) . ?
O2A N4A 1.24(2) . ?
O3A N4A 1.23(2) . ?
N4A C9A 1.434(18) . ?
C1A C2A 1.3900 . ?
C1A C6A 1.3900 . ?
C2A C3A 1.3900 . ?
C2A H2AA 0.9500 . ?
C3A C4A 1.3900 . ?
C3A H3AA 0.9500 . ?
C4A C5A 1.3900 . ?
C5A C6A 1.3900 . ?
C5A H5AA 0.9500 . ?
C6A H6AA 0.9500 . ?
C7A C8A 1.3900 . ?
C7A C14A 1.3900 . ?
C8A C9A 1.3900 . ?
C8A H8AA 0.9500 . ?
C9A C10A 1.3900 . ?
C10A C11A 1.3900 . ?
C10A H10B 0.9500 . ?
C11A O1A 1.359(18) . ?
C11A C14A 1.3900 . ?
C14A N1A 1.422(18) . ?
O1A C12A 1.48(2) . ?
C12A C13A 1.46(2) . ?
C12A H12C 0.9900 . ?
C12A H12D 0.9900 . ?
C13A N1A 1.47(2) . ?
C13A H13C 0.9900 . ?
C13A H13D 0.9900 . ?
N1A C15A 1.326(18) . ?
C15A N2A 1.3900 . ?
C15A N3A 1.3900 . ?
N2A C16A 1.3900 . ?
C16A C17A 1.3900 . ?
C16A H16B 0.9500 . ?
C17A C18A 1.3900 . ?
C17A H17B 0.9500 . ?
C18A N3A 1.3900 . ?
C18A H18B 0.9500 . ?

loop_
_geom_hbond_atom_site_label_D
_geom_hbond_atom_site_label_H
_geom_hbond_atom_site_label_A
_geom_hbond_distance_DH
_geom_hbond_distance_HA
_geom_hbond_distance_DA
_geom_hbond_angle_DHA
_geom_hbond_site_symmetry_A
_geom_hbond_publ_flag
C13^a H13A^a Br1^a 0.99 3.31 3.679(12) 104.3 2_764 yes
C16^a H16A^a Se1^a 0.95 3.00 3.935(6) 169.5 1_455 yes
C17^a H17A^a O3^a 0.95 2.40 3.303(13) 158.3 2_564 yes
C6A^b H6AA^b O3A^b 0.95 2.52 3.25(5) 133.2 . yes
C12A^b H12C^b Br1A^b 0.99 2.74 3.39(3) 123.2 2_664 yes
C17A^b H17B^b O3A^b 0.95 2.36 3.27(4) 160.3 2_764 yes
C18A^b H18B^b Se1A^b 0.95 3.00 3.933(16) 168.1 1_655 yes

loop_
_geom_torsion_atom_site_label_1
_geom_torsion_atom_site_label_2
_geom_torsion_atom_site_label_3
_geom_torsion_atom_site_label_4
_geom_torsion
_geom_torsion_site_symmetry_1
_geom_torsion_site_symmetry_2
_geom_torsion_site_symmetry_3
_geom_torsion_site_symmetry_4
_geom_torsion_publ_flag
C6 C1 C2 C3 0.0 . . . . ?
Se1 C1 C2 C3 -179.8(6) . . . . ?
C1 C2 C3 C4 0.0 . . . . ?
C2 C3 C4 C5 0.0 . . . . ?
C2 C3 C4 Br1 179.5(6) . . . . ?
C3 C4 C5 C6 0.0 . . . . ?
Br1 C4 C5 C6 -179.5(6) . . . . ?
C4 C5 C6 C1 0.0 . . . . ?
C2 C1 C6 C5 0.0 . . . . ?
Se1 C1 C6 C5 179.8(6) . . . . ?
C14 C7 C8 C9 0.0 . . . . ?
Se1 C7 C8 C9 177.9(6) . . . . ?
C7 C8 C9 C10 0.0 . . . . ?
C7 C8 C9 N4 178.1(9) . . . . ?
O3 N4 C9 C10 -177.6(10) . . . . ?
O2 N4 C9 C10 4.1(16) . . . . ?
O3 N4 C9 C8 4.4(15) . . . . ?
O2 N4 C9 C8 -174.0(10) . . . . ?
C8 C9 C10 C11 0.0 . . . . ?
N4 C9 C10 C11 -178.0(9) . . . . ?
C9 C10 C11 O1 -179.8(9) . . . . ?
C9 C10 C11 C14 0.0 . . . . ?
O1 C11 C14 C7 179.8(10) . . . . ?
C10 C11 C14 C7 0.0 . . . . ?
O1 C11 C14 N1 -0.1(10) . . . . ?
C10 C11 C14 N1 -179.8(9) . . . . ?
C8 C7 C14 C11 0.0 . . . . ?
Se1 C7 C14 C11 -177.9(6) . . . . ?
C8 C7 C14 N1 179.8(9) . . . . ?
Se1 C7 C14 N1 1.9(8) . . . . ?
C14 C11 O1 C12 -7.9(14) . . . . ?
C10 C11 O1 C12 171.9(9) . . . . ?
C11 O1 C12 C13 -15.7(16) . . . . ?
O1 C12 C13 N1 46.0(15) . . . . ?
C11 C14 N1 C15 -123.8(10) . . . . ?
C7 C14 N1 C15 56.4(13) . . . . ?
C11 C14 N1 C13 30.9(12) . . . . ?
C7 C14 N1 C13 -149.0(9) . . . . ?
C12 C13 N1 C15 101.4(13) . . . . ?
C12 C13 N1 C14 -54.4(14) . . . . ?
C14 N1 C15 N2 -3.6(14) . . . . ?
C13 N1 C15 N2 -156.6(9) . . . . ?
C14 N1 C15 N3 173.1(8) . . . . ?
C13 N1 C15 N3 20.0(13) . . . . ?
N1 C15 N2 C16 176.7(9) . . . . ?
N3 C15 N2 C16 0.0 . . . . ?
C15 N2 C16 C17 0.0 . . . . ?
N2 C16 C17 C18 0.0 . . . . ?
C16 C17 C18 N3 0.0 . . . . ?
C17 C18 N3 C15 0.0 . . . . ?
N1 C15 N3 C18 -176.7(9) . . . . ?
N2 C15 N3 C18 0.0 . . . . ?
C6A C1A C2A C3A 0.0 . . . . ?
Se1A C1A C2A C3A 116.1(12) . . . . ?
C1A C2A C3A C4A 0.0 . . . . ?
C2A C3A C4A C5A 0.0 . . . . ?
C2A C3A C4A Br1A -157.7(16) . . . . ?
C3A C4A C5A C6A 0.0 . . . . ?
Br1A C4A C5A C6A 154.0(18) . . . . ?
C4A C5A C6A C1A 0.0 . . . . ?
C2A C1A C6A C5A 0.0 . . . . ?
Se1A C1A C6A C5A -118.1(12) . . . . ?
C14A C7A C8A C9A 0.0 . . . . ?
Se1A C7A C8A C9A -175.5(17) . . . . ?
C7A C8A C9A C10A 0.0 . . . . ?
C7A C8A C9A N4A -174(3) . . . . ?
O3A N4A C9A C10A -179(3) . . . . ?
O2A N4A C9A C10A -6(5) . . . . ?
O3A N4A C9A C8A -5(4) . . . . ?
O2A N4A C9A C8A 167(3) . . . . ?
C8A C9A C10A C11A 0.0 . . . . ?
N4A C9A C10A C11A 173(3) . . . . ?
C9A C10A C11A O1A 179(2) . . . . ?
C9A C10A C11A C14A 0.0 . . . . ?
O1A C11A C14A C7A -179(3) . . . . ?
C10A C11A C14A C7A 0.0 . . . . ?
O1A C11A C14A N1A -5(3) . . . . ?
C10A C11A C14A N1A 174(2) . . . . ?
C8A C7A C14A C11A 0.0 . . . . ?
Se1A C7A C14A C11A 175.4(17) . . . . ?
C8A C7A C14A N1A -173(2) . . . . ?
Se1A C7A C14A N1A 2(2) . . . . ?
C14A C11A O1A C12A 29(4) . . . . ?
C10A C11A O1A C12A -150(3) . . . . ?
C11A O1A C12A C13A -18(5) . . . . ?
O1A C12A C13A N1A -15(5) . . . . ?
C11A C14A N1A C15A 124(2) . . . . ?
C7A C14A N1A C15A -62(3) . . . . ?
C11A C14A N1A C13A -27(3) . . . . ?
C7A C14A N1A C13A 147(2) . . . . ?
C12A C13A N1A C15A -115(3) . . . . ?
C12A C13A N1A C14A 37(4) . . . . ?
C14A N1A C15A N2A -169.7(18) . . . . ?
C13A N1A C15A N2A -20(3) . . . . ?
C14A N1A C15A N3A 8(3) . . . . ?
C13A N1A C15A N3A 158(2) . . . . ?
N1A C15A N2A C16A 178(3) . . . . ?
N3A C15A N2A C16A 0.0 . . . . ?
C15A N2A C16A C17A 0.0 . . . . ?
N2A C16A C17A C18A 0.0 . . . . ?
C16A C17A C18A N3A 0.0 . . . . ?
C17A C18A N3A C15A 0.0 . . . . ?
N1A C15A N3A C18A -178(3) . . . . ?
N2A C15A N3A C18A 0.0 . . . . ?
